data_9014922
loop_
_publ_author_name
'Soubeyroux, J.'
'Pontonnier, L.'
'Miraglia, S.'
'Isnard, O.'
'Fruchart, D.'
'Akiba, E.'
'Hayakawa, H.'
'Fujitani, S.'
'Yonezu, I.'

_publ_section_title
;
 Crystal structure and microstructure analysis of alloys Zr(Mn1-xMx)2Hy
 with M=V,Fe,Co,Ni,Al and their hydrides
 _cod_database_code 1008656
;
_journal_name_full 'Zeitschrift fur Physikalische Chemie'
_journal_page_first 187
_journal_page_last 198
_journal_paper_doi 10.1524/zpch.1993.179.Part_1_2.187
_journal_volume 179
_journal_year 1993
_chemical_formula_sum 'D5.699 Mn3.316 Ni0.684 Zr2'
_space_group_IT_number 194
_symmetry_space_group_name_Hall '-P 6c 2c'
_symmetry_space_group_name_H-M 'P 63/m m c'
_cell_angle_alpha 90
_cell_angle_beta 90
_cell_angle_gamma 120
_cell_length_a 5.371
_cell_length_b 5.371
_cell_length_c 8.729
_cell_formula_units_Z 2
_cell_volume 218.075
_database_code_amcsd 0016544
_exptl_crystal_density_diffrn 6.339
_cod_duplicate_entry 1008656
_cod_original_formula_sum 'Zr2 (Mn3.316 Ni.684) D5.699'
_cod_database_code 9014922
_amcsd_formula_title 'D2.85 Mn1.658 Ni0.342 Zr'

loop_
_space_group_symop_operation_xyz
x,y,z
-x,-x+y,1/2+z
x,x-y,1/2-z
-x+y,-x,1/2-z
x-y,x,1/2+z
-y,-x,z
y,x,-z
y,-x+y,-z
-y,x-y,z
x-y,-y,1/2+z
-x+y,y,1/2-z
x,y,1/2-z
-x,-y,1/2+z
x,x-y,z
-x,-x+y,-z
x-y,x,-z
-x+y,-x,z
y,x,1/2+z
-y,-x,1/2-z
-y,x-y,1/2-z
y,-x+y,1/2+z
-x+y,y,z
x-y,-y,-z
-x,-y,-z

loop_
_atom_site_label
_atom_site_fract_x
_atom_site_fract_y
_atom_site_fract_z
_atom_site_occupancy
Zr1 0.33333 0.66667 0.44200 1.00000
Mn1 0.00000 0.00000 0.00000 0.88000
Ni1 0.00000 0.00000 0.00000 0.12000
Mn2 0.82600 0.65200 0.25000 0.81200
Ni2 0.82600 0.65200 0.25000 0.18800
D1 0.05800 0.34500 0.57300 0.20330
D2 0.46100 0.92200 0.62700 0.34330
D3 0.45000 0.90000 0.25000 0.40000

loop_
_cod_related_entry_id
_cod_related_entry_database
_cod_related_entry_code
1 AMCSD 0016544
